data_7232474
loop_
_publ_author_name
'Koppireddi, Satish'
'Liu, Chuan-Zhi'
'Wang, Hui'
'Zhang, Dan-Wei'
'Li, Zhan-Ting'

_publ_section_title
;
 Halogen and hydrogen bonding-driven self-assembly of supramolecular
 macrocycles and double helices from hydrogen-bonded arylamide foldamers
;
_journal_issue 16
_journal_name_full CrystEngComm
_journal_page_first 2626
_journal_paper_doi 10.1039/C8CE02187B
_journal_volume 21
_journal_year 2019
_chemical_formula_sum 'C38 H50 N4 O10'
_chemical_formula_weight 722.82
_space_group_crystal_system monoclinic
_space_group_IT_number 14
_space_group_name_Hall '-P 2ybc'
_space_group_name_H-M_alt 'P 1 21/c 1'
_symmetry_space_group_name_Hall '-P 2ybc'
_symmetry_space_group_name_H-M 'P 1 21/c 1'
_atom_sites_solution_hydrogens mixed
_audit_creation_method SHELXL-2014/7
_audit_update_record
;
2018-12-26 deposited with the CCDC.    2019-03-06 downloaded from the CCDC.
;
_cell_angle_alpha 90
_cell_angle_beta 93.6650(10)
_cell_angle_gamma 90
_cell_formula_units_Z 4
_cell_length_a 8.6303(2)
_cell_length_b 14.1861(4)
_cell_length_c 31.0691(9)
_cell_measurement_reflns_used 9943
_cell_measurement_temperature 173(2)
_cell_measurement_theta_max 54.91
_cell_measurement_theta_min 3.67
_cell_volume 3796.02(18)
_computing_cell_refinement 'Bruker SAINT'
_computing_data_collection 'Bruker APEX2'
_computing_data_reduction 'Bruker SAINT'
_computing_molecular_graphics 'Bruker SHELXTL'
_computing_publication_material 'Bruker SHELXTL'
_computing_structure_refinement 'SHELXL-2014/7 (Sheldrick, 2014)'
_computing_structure_solution 'SHELXS-97 (Sheldrick 2008)'
_diffrn_ambient_temperature 173(2)
_diffrn_measured_fraction_theta_full 0.998
_diffrn_measured_fraction_theta_max 0.998
_diffrn_measurement_device_type 'Bruker APEX-II CCD'
_diffrn_measurement_method '\f and \w scans'
_diffrn_radiation_type GaK\a
_diffrn_radiation_wavelength 1.34138
_diffrn_reflns_av_R_equivalents 0.0355
_diffrn_reflns_av_unetI/netI 0.0283
_diffrn_reflns_Laue_measured_fraction_full 0.998
_diffrn_reflns_Laue_measured_fraction_max 0.998
_diffrn_reflns_limit_h_max 10
_diffrn_reflns_limit_h_min -10
_diffrn_reflns_limit_k_max 17
_diffrn_reflns_limit_k_min -17
_diffrn_reflns_limit_l_max 37
_diffrn_reflns_limit_l_min -35
_diffrn_reflns_number 29491
_diffrn_reflns_point_group_measured_fraction_full 0.998
_diffrn_reflns_point_group_measured_fraction_max 0.998
_diffrn_reflns_theta_full 53.594
_diffrn_reflns_theta_max 54.922
_diffrn_reflns_theta_min 3.674
_exptl_absorpt_coefficient_mu 0.482
_exptl_absorpt_correction_T_max 0.958
_exptl_absorpt_correction_T_min 0.804
_exptl_absorpt_correction_type multi-scan
_exptl_absorpt_process_details sadabs
_exptl_crystal_colour colourless
_exptl_crystal_density_diffrn 1.265
_exptl_crystal_description sheet
_exptl_crystal_F_000 1544
_exptl_crystal_size_max 0.350
_exptl_crystal_size_mid 0.220
_exptl_crystal_size_min 0.070
_refine_diff_density_max 1.359
_refine_diff_density_min -0.501
_refine_diff_density_rms 0.066
_refine_ls_extinction_method none
_refine_ls_goodness_of_fit_ref 1.034
_refine_ls_hydrogen_treatment mixed
_refine_ls_matrix_type full
_refine_ls_number_parameters 493
_refine_ls_number_reflns 7213
_refine_ls_number_restraints 0
_refine_ls_restrained_S_all 1.034
_refine_ls_R_factor_all 0.0749
_refine_ls_R_factor_gt 0.0634
_refine_ls_shift/su_max 0.006
_refine_ls_shift/su_mean 0.000
_refine_ls_structure_factor_coef Fsqd
_refine_ls_weighting_details 'w=1/[\s^2^(Fo^2^)+(0.0963P)^2^+3.6137P] where P=(Fo^2^+2Fc^2^)/3'
_refine_ls_weighting_scheme calc
_refine_ls_wR_factor_gt 0.1737
_refine_ls_wR_factor_ref 0.1860
_reflns_Friedel_coverage 0.000
_reflns_number_gt 5984
_reflns_number_total 7213
_reflns_threshold_expression 'I > 2\s(I)'
_cod_data_source_file c8ce02187b2.cif
_cod_data_source_block ga_80530a_a
_cod_depositor_comments 'Adding full bibliography for 7232470--7232474.cif.'
_cod_database_code 7232474
_shelx_shelxl_version_number 2014/7
_shelx_space_group_comment
; 
The symmetry employed for this shelxl refinement is uniquely defined 
by the following loop, which should always be used as a source of 
symmetry information in preference to the above space-group names. 
They are only intended as comments. 
;
_shelx_estimated_absorpt_t_min 0.849
_shelx_estimated_absorpt_t_max 0.967

loop_
_space_group_symop_operation_xyz
'x, y, z'
'-x, y+1/2, -z+1/2'
'-x, -y, -z'
'x, -y-1/2, z-1/2'

loop_
_atom_site_label
_atom_site_type_symbol
_atom_site_fract_x
_atom_site_fract_y
_atom_site_fract_z
_atom_site_U_iso_or_equiv
_atom_site_adp_type
_atom_site_occupancy
_atom_site_site_symmetry_order
_atom_site_calc_flag
_atom_site_refinement_flags_posn
_atom_site_refinement_flags_adp
N1 N 1.0192(2) 0.37497(13) 0.35865(6) 0.0304(4) Uani 1 1 d . .
H1 H 0.998(5) 0.297(3) 0.3470(13) 0.095(13) Uiso 1 1 d . .
N2 N 0.9006(2) 0.52920(13) 0.44635(6) 0.0252(4) Uani 1 1 d . .
H2 H 0.921(3) 0.588(2) 0.4527(9) 0.033(7) Uiso 1 1 d . .
N3 N 0.4188(2) 0.49533(13) 0.63077(6) 0.0272(4) Uani 1 1 d . .
H3 H 0.435(3) 0.555(2) 0.6363(9) 0.034(7) Uiso 1 1 d . .
N4 N 0.1902(2) 0.31146(13) 0.68257(6) 0.0326(4) Uani 1 1 d . .
O1 O 0.7721(2) 0.39934(11) 0.46676(5) 0.0366(4) Uani 1 1 d . .
O2 O 0.4667(2) 0.37770(11) 0.58444(6) 0.0354(4) Uani 1 1 d . .
O3 O 0.5457(2) 0.65916(11) 0.61454(5) 0.0352(4) Uani 1 1 d . .
O4 O 0.84857(18) 0.68531(10) 0.49054(5) 0.0309(4) Uani 1 1 d . .
O5 O 1.07822(17) 0.64279(10) 0.40570(5) 0.0281(3) Uani 1 1 d . .
O6 O 0.3337(2) 0.58563(12) 0.69870(6) 0.0398(4) Uani 1 1 d . .
C1 C 0.9525(3) 0.40239(15) 0.39468(7) 0.0275(5) Uani 1 1 d . .
H1A H 0.8926 0.3583 0.4096 0.033 Uiso 1 1 calc R U
C2 C 0.9695(2) 0.49317(14) 0.41043(6) 0.0233(4) Uani 1 1 d . .
C3 C 1.0632(2) 0.55612(15) 0.38834(7) 0.0246(4) Uani 1 1 d . .
C4 C 1.1305(3) 0.52619(16) 0.35138(7) 0.0291(5) Uani 1 1 d . .
H4 H 1.1930 0.5678 0.3359 0.035 Uiso 1 1 calc R U
C5 C 1.1050(3) 0.43501(16) 0.33745(7) 0.0316(5) Uani 1 1 d . .
H5 H 1.1500 0.4144 0.3120 0.038 Uiso 1 1 calc R U
C6 C 0.8036(2) 0.48241(14) 0.47213(7) 0.0239(4) Uani 1 1 d . .
C7 C 0.7389(2) 0.53772(14) 0.50799(7) 0.0228(4) Uani 1 1 d . .
C8 C 0.6464(2) 0.48740(14) 0.53471(7) 0.0229(4) Uani 1 1 d . .
H8 H 0.6278 0.4227 0.5284 0.027 Uiso 1 1 calc R U
C9 C 0.5788(2) 0.52609(14) 0.57032(7) 0.0230(4) Uani 1 1 d . .
C10 C 0.6092(2) 0.62171(15) 0.57929(7) 0.0263(5) Uani 1 1 d . .
C11 C 0.6995(3) 0.67420(15) 0.55283(7) 0.0298(5) Uani 1 1 d . .
H11 H 0.7186 0.7388 0.5592 0.036 Uiso 1 1 calc R U
C12 C 0.7624(2) 0.63406(15) 0.51714(7) 0.0248(4) Uani 1 1 d . .
C13 C 0.4836(2) 0.45999(14) 0.59531(7) 0.0242(4) Uani 1 1 d . .
C14 C 0.2769(3) 0.35452(15) 0.65406(7) 0.0279(5) Uani 1 1 d . .
H14 H 0.3044 0.3204 0.6294 0.033 Uiso 1 1 calc R U
C15 C 0.3279(2) 0.44639(15) 0.65916(7) 0.0256(4) Uani 1 1 d . .
C16 C 0.2835(3) 0.49599(16) 0.69566(7) 0.0307(5) Uani 1 1 d . .
C17 C 0.1946(3) 0.45079(19) 0.72493(8) 0.0407(6) Uani 1 1 d . .
H17 H 0.1636 0.4829 0.7498 0.049 Uiso 1 1 calc R U
C18 C 0.1519(3) 0.35825(18) 0.71728(8) 0.0400(6) Uani 1 1 d . .
H18 H 0.0928 0.3268 0.7377 0.048 Uiso 1 1 calc R U
C19 C 0.5817(3) 0.75292(16) 0.62988(8) 0.0371(6) Uani 1 1 d . .
H19A H 0.6714 0.7777 0.6151 0.045 Uiso 1 1 calc R U
H19B H 0.6107 0.7508 0.6612 0.045 Uiso 1 1 calc R U
C20 C 0.4429(5) 0.8184(2) 0.62147(13) 0.0700(10) Uani 1 1 d . .
H20 H 0.3530 0.7902 0.6357 0.084 Uiso 1 1 calc R U
C21 C 0.4851(6) 0.9116(2) 0.64467(18) 0.1013(17) Uani 1 1 d . .
H21A H 0.5760 0.9395 0.6322 0.152 Uiso 1 1 calc R U
H21B H 0.5090 0.8994 0.6754 0.152 Uiso 1 1 calc R U
H21C H 0.3973 0.9553 0.6412 0.152 Uiso 1 1 calc R U
C22 C 0.3957(6) 0.8317(4) 0.57589(16) 0.1012(16) Uani 1 1 d . .
H22A H 0.4786 0.8640 0.5616 0.152 Uiso 1 1 calc R U
H22B H 0.3008 0.8698 0.5732 0.152 Uiso 1 1 calc R U
H22C H 0.3760 0.7702 0.5623 0.152 Uiso 1 1 calc R U
C23 C 0.8784(3) 0.78418(15) 0.49982(8) 0.0299(5) Uani 1 1 d . .
H23A H 0.9708 0.8045 0.4849 0.036 Uiso 1 1 calc R U
H23B H 0.9023 0.7919 0.5312 0.036 Uiso 1 1 calc R U
C24 C 0.7422(3) 0.84736(16) 0.48581(8) 0.0325(5) Uani 1 1 d . .
H24 H 0.6485 0.8240 0.4999 0.039 Uiso 1 1 calc R U
C25 C 0.7069(3) 0.8460(2) 0.43743(9) 0.0450(6) Uani 1 1 d . .
H25A H 0.7984 0.8672 0.4230 0.068 Uiso 1 1 calc R U
H25B H 0.6195 0.8882 0.4299 0.068 Uiso 1 1 calc R U
H25C H 0.6800 0.7817 0.4281 0.068 Uiso 1 1 calc R U
C26 C 0.7769(5) 0.9470(2) 0.50180(12) 0.0690(10) Uani 1 1 d . .
H26A H 0.8012 0.9458 0.5330 0.103 Uiso 1 1 calc R U
H26B H 0.6860 0.9871 0.4952 0.103 Uiso 1 1 calc R U
H26C H 0.8659 0.9721 0.4874 0.103 Uiso 1 1 calc R U
C27 C 1.1735(3) 0.71035(15) 0.38453(7) 0.0296(5) Uani 1 1 d . .
H27A H 1.1266 0.7245 0.3553 0.035 Uiso 1 1 calc R U
H27B H 1.2784 0.6839 0.3816 0.035 Uiso 1 1 calc R U
C28 C 1.1850(3) 0.79951(15) 0.41116(8) 0.0316(5) Uani 1 1 d . .
H28 H 1.0777 0.8229 0.4153 0.038 Uiso 1 1 calc R U
C29 C 1.2678(3) 0.78220(17) 0.45538(8) 0.0364(5) Uani 1 1 d . .
H29A H 1.2124 0.7334 0.4706 0.055 Uiso 1 1 calc R U
H29B H 1.2697 0.8407 0.4722 0.055 Uiso 1 1 calc R U
H29C H 1.3744 0.7613 0.4517 0.055 Uiso 1 1 calc R U
C30 C 1.2701(3) 0.87310(18) 0.38577(10) 0.0448(6) Uani 1 1 d . .
H30A H 1.3737 0.8495 0.3801 0.067 Uiso 1 1 calc R U
H30B H 1.2801 0.9316 0.4025 0.067 Uiso 1 1 calc R U
H30C H 1.2114 0.8855 0.3583 0.067 Uiso 1 1 calc R U
C31 C 0.2833(4) 0.6431(2) 0.73382(11) 0.0561(8) Uani 1 1 d . .
H31A H 0.1740 0.6625 0.7276 0.067 Uiso 1 1 calc R U
H31B H 0.2893 0.6059 0.7608 0.067 Uiso 1 1 calc R U
C32 C 0.3794(4) 0.7249(3) 0.73911(12) 0.0679(10) Uani 1 1 d . .
H32 H 0.3652 0.7593 0.7110 0.081 Uiso 1 1 calc R U
C33 C 0.3222(5) 0.7923(2) 0.77219(12) 0.0732(11) Uani 1 1 d . .
H33A H 0.2104 0.8024 0.7666 0.110 Uiso 1 1 calc R U
H33B H 0.3768 0.8526 0.7703 0.110 Uiso 1 1 calc R U
H33C H 0.3423 0.7657 0.8011 0.110 Uiso 1 1 calc R U
C34 C 0.5460(5) 0.7104(4) 0.74579(15) 0.0926(14) Uani 1 1 d . .
H34A H 0.5698 0.6833 0.7745 0.139 Uiso 1 1 calc R U
H34B H 0.5996 0.7710 0.7436 0.139 Uiso 1 1 calc R U
H34C H 0.5808 0.6672 0.7238 0.139 Uiso 1 1 calc R U
C35 C 1.0009(3) 0.14686(17) 0.36117(8) 0.0359(5) Uani 1 1 d . .
C36 C 0.9619(3) 0.04694(16) 0.35042(8) 0.0340(5) Uani 1 1 d . .
H36 H 0.9644 0.0028 0.3735 0.041 Uiso 1 1 calc R U
C37 C 0.9243(3) 0.01545(16) 0.31138(7) 0.0324(5) Uani 1 1 d . .
H37 H 0.9140 0.0597 0.2884 0.039 Uiso 1 1 calc R U
C38 C 0.8969(3) -0.08587(16) 0.30124(8) 0.0346(5) Uani 1 1 d . .
O7 O 0.9755(2) 0.20771(12) 0.33107(6) 0.0431(4) Uani 1 1 d . .
O8 O 1.0561(3) 0.16499(15) 0.39734(6) 0.0636(6) Uani 1 1 d . .
O9 O 0.8762(2) -0.13864(12) 0.33429(6) 0.0421(4) Uani 1 1 d . .
H9 H 0.855(5) -0.203(3) 0.3271(13) 0.085(12) Uiso 1 1 d . .
O10 O 0.8996(3) -0.11510(14) 0.26487(6) 0.0674(7) Uani 1 1 d . .

loop_
_atom_site_aniso_label
_atom_site_aniso_U_11
_atom_site_aniso_U_22
_atom_site_aniso_U_33
_atom_site_aniso_U_23
_atom_site_aniso_U_13
_atom_site_aniso_U_12
N1 0.0406(11) 0.0248(9) 0.0257(9) -0.0035(8) 0.0028(8) 0.0025(8)
N2 0.0310(9) 0.0184(9) 0.0268(9) -0.0036(7) 0.0056(7) -0.0001(7)
N3 0.0337(10) 0.0194(9) 0.0291(10) -0.0016(7) 0.0068(8) -0.0044(7)
N4 0.0396(11) 0.0259(10) 0.0329(10) 0.0029(8) 0.0070(8) -0.0039(8)
O1 0.0509(10) 0.0215(8) 0.0389(9) -0.0062(7) 0.0156(8) -0.0061(7)
O2 0.0435(9) 0.0213(8) 0.0430(9) -0.0054(7) 0.0165(7) -0.0049(7)
O3 0.0504(10) 0.0219(8) 0.0356(9) -0.0070(7) 0.0203(7) -0.0068(7)
O4 0.0395(9) 0.0187(7) 0.0361(9) -0.0043(6) 0.0155(7) -0.0042(6)
O5 0.0322(8) 0.0219(8) 0.0311(8) -0.0027(6) 0.0078(6) -0.0043(6)
O6 0.0500(10) 0.0281(9) 0.0424(10) -0.0134(7) 0.0119(8) -0.0079(7)
C1 0.0340(11) 0.0225(10) 0.0265(11) -0.0018(8) 0.0046(9) 0.0005(8)
C2 0.0261(10) 0.0216(10) 0.0221(10) -0.0002(8) 0.0005(8) 0.0036(8)
C3 0.0267(10) 0.0214(10) 0.0254(10) -0.0011(8) -0.0008(8) 0.0019(8)
C4 0.0353(11) 0.0279(11) 0.0245(11) 0.0014(9) 0.0047(9) 0.0002(9)
C5 0.0404(12) 0.0314(12) 0.0233(11) -0.0026(9) 0.0051(9) 0.0034(10)
C6 0.0254(10) 0.0207(10) 0.0255(10) -0.0006(8) -0.0004(8) 0.0015(8)
C7 0.0222(10) 0.0212(10) 0.0247(10) -0.0017(8) -0.0003(8) 0.0020(8)
C8 0.0232(10) 0.0197(10) 0.0253(10) -0.0010(8) -0.0027(8) 0.0007(8)
C9 0.0230(10) 0.0209(10) 0.0249(10) 0.0012(8) 0.0010(8) 0.0015(8)
C10 0.0305(11) 0.0234(10) 0.0252(10) -0.0034(8) 0.0045(8) 0.0007(8)
C11 0.0380(12) 0.0191(10) 0.0330(12) -0.0039(9) 0.0074(9) -0.0023(9)
C12 0.0249(10) 0.0229(10) 0.0270(11) -0.0001(8) 0.0041(8) 0.0000(8)
C13 0.0242(10) 0.0223(10) 0.0259(10) 0.0005(8) -0.0001(8) 0.0014(8)
C14 0.0331(11) 0.0229(11) 0.0278(11) 0.0004(9) 0.0023(9) -0.0016(8)
C15 0.0264(10) 0.0245(10) 0.0258(10) 0.0009(8) 0.0010(8) -0.0010(8)
C16 0.0350(12) 0.0259(11) 0.0313(12) -0.0054(9) 0.0025(9) -0.0024(9)
C17 0.0511(15) 0.0387(14) 0.0337(13) -0.0057(11) 0.0138(11) -0.0033(11)
C18 0.0489(15) 0.0360(13) 0.0366(13) 0.0026(11) 0.0149(11) -0.0053(11)
C19 0.0501(14) 0.0263(12) 0.0365(13) -0.0127(10) 0.0149(11) -0.0109(10)
C20 0.092(3) 0.0346(16) 0.086(3) -0.0034(16) 0.028(2) 0.0058(16)
C21 0.120(4) 0.0321(18) 0.158(5) -0.028(2) 0.055(3) -0.006(2)
C22 0.120(4) 0.090(3) 0.096(3) 0.023(3) 0.029(3) 0.050(3)
C23 0.0364(12) 0.0200(10) 0.0341(12) -0.0036(9) 0.0093(9) -0.0071(9)
C24 0.0396(12) 0.0237(11) 0.0352(12) -0.0029(9) 0.0107(10) -0.0020(9)
C25 0.0469(15) 0.0468(15) 0.0412(14) -0.0013(12) 0.0016(11) 0.0008(12)
C26 0.104(3) 0.0272(14) 0.073(2) -0.0118(14) -0.019(2) 0.0115(16)
C27 0.0303(11) 0.0258(11) 0.0330(12) 0.0016(9) 0.0057(9) -0.0040(9)
C28 0.0302(11) 0.0220(11) 0.0430(13) -0.0004(10) 0.0055(10) -0.0006(8)
C29 0.0382(13) 0.0269(12) 0.0440(14) -0.0062(10) 0.0013(10) -0.0031(9)
C30 0.0460(15) 0.0298(13) 0.0592(17) 0.0064(12) 0.0076(13) -0.0080(11)
C31 0.0479(16) 0.0497(17) 0.072(2) -0.0361(16) 0.0118(14) -0.0027(13)
C32 0.065(2) 0.072(2) 0.070(2) -0.0433(18) 0.0273(17) -0.0286(17)
C33 0.106(3) 0.056(2) 0.061(2) -0.0355(17) 0.033(2) -0.0225(19)
C34 0.071(3) 0.126(4) 0.080(3) -0.022(3) -0.004(2) -0.023(3)
C35 0.0423(13) 0.0313(12) 0.0346(13) -0.0058(10) 0.0050(10) -0.0051(10)
C36 0.0411(13) 0.0272(12) 0.0338(12) 0.0020(10) 0.0038(10) -0.0033(10)
C37 0.0429(13) 0.0249(11) 0.0301(12) 0.0011(9) 0.0088(10) -0.0036(9)
C38 0.0463(14) 0.0281(12) 0.0304(12) -0.0009(10) 0.0108(10) -0.0079(10)
O7 0.0687(12) 0.0240(8) 0.0363(9) -0.0059(7) 0.0011(8) -0.0029(8)
O8 0.1046(18) 0.0465(12) 0.0374(11) -0.0034(9) -0.0139(11) -0.0254(12)
O9 0.0687(13) 0.0259(9) 0.0320(9) 0.0024(7) 0.0054(8) -0.0127(8)
O10 0.133(2) 0.0399(11) 0.0326(10) -0.0093(9) 0.0286(12) -0.0287(12)

loop_
_atom_type_symbol
_atom_type_description
_atom_type_scat_dispersion_real
_atom_type_scat_dispersion_imag
_atom_type_scat_source
C C 0.0137 0.0067 'International Tables Vol C Tables 4.2.6.8 and 6.1.1.4'
H H 0.0000 0.0000 'International Tables Vol C Tables 4.2.6.8 and 6.1.1.4'
N N 0.0241 0.0134 'International Tables Vol C Tables 4.2.6.8 and 6.1.1.4'
O O 0.0389 0.0241 'International Tables Vol C Tables 4.2.6.8 and 6.1.1.4'

loop_
_geom_angle_atom_site_label_1
_geom_angle_atom_site_label_2
_geom_angle_atom_site_label_3
_geom_angle
C5 N1 C1 120.46(19)
C5 N1 H1 122(2)
C1 N1 H1 117(2)
C6 N2 C2 126.82(18)
C6 N2 H2 117.0(18)
C2 N2 H2 116.2(18)
C13 N3 C15 126.99(19)
C13 N3 H3 116.6(18)
C15 N3 H3 116.4(18)
C18 N4 C14 119.2(2)
C10 O3 C19 122.46(17)
C12 O4 C23 119.58(16)
C3 O5 C27 117.75(16)
C16 O6 C31 118.3(2)
N1 C1 C2 121.4(2)
N1 C1 H1A 119.3
C2 C1 H1A 119.3
C1 C2 N2 125.73(19)
C1 C2 C3 117.92(19)
N2 C2 C3 116.34(18)
O5 C3 C4 125.3(2)
O5 C3 C2 115.24(18)
C4 C3 C2 119.49(19)
C5 C4 C3 118.7(2)
C5 C4 H4 120.6
C3 C4 H4 120.6
N1 C5 C4 121.9(2)
N1 C5 H5 119.0
C4 C5 H5 119.0
O1 C6 N2 121.91(19)
O1 C6 C7 121.18(19)
N2 C6 C7 116.90(18)
C8 C7 C12 117.38(18)
C8 C7 C6 115.57(18)
C12 C7 C6 127.05(19)
C7 C8 C9 123.94(19)
C7 C8 H8 118.0
C9 C8 H8 118.0
C8 C9 C10 117.00(19)
C8 C9 C13 115.86(18)
C10 C9 C13 127.13(19)
O3 C10 C11 122.50(19)
O3 C10 C9 117.09(19)
C11 C10 C9 120.40(19)
C10 C11 C12 121.1(2)
C10 C11 H11 119.4
C12 C11 H11 119.4
O4 C12 C11 121.61(19)
O4 C12 C7 118.31(18)
C11 C12 C7 120.08(19)
O2 C13 N3 121.8(2)
O2 C13 C9 121.00(19)
N3 C13 C9 117.14(18)
N4 C14 C15 122.7(2)
N4 C14 H14 118.6
C15 C14 H14 118.6
C14 C15 N3 125.6(2)
C14 C15 C16 117.6(2)
N3 C15 C16 116.82(19)
O6 C16 C17 125.5(2)
O6 C16 C15 115.2(2)
C17 C16 C15 119.2(2)
C18 C17 C16 118.7(2)
C18 C17 H17 120.6
C16 C17 H17 120.6
N4 C18 C17 122.6(2)
N4 C18 H18 118.7
C17 C18 H18 118.7
O3 C19 C20 110.8(2)
O3 C19 H19A 109.5
C20 C19 H19A 109.5
O3 C19 H19B 109.5
C20 C19 H19B 109.5
H19A C19 H19B 108.1
C22 C20 C19 114.3(3)
C22 C20 C21 112.7(4)
C19 C20 C21 106.4(3)
C22 C20 H20 107.7
C19 C20 H20 107.7
C21 C20 H20 107.7
C20 C21 H21A 109.5
C20 C21 H21B 109.5
H21A C21 H21B 109.5
C20 C21 H21C 109.5
H21A C21 H21C 109.5
H21B C21 H21C 109.5
C20 C22 H22A 109.5
C20 C22 H22B 109.5
H22A C22 H22B 109.5
C20 C22 H22C 109.5
H22A C22 H22C 109.5
H22B C22 H22C 109.5
O4 C23 C24 112.88(18)
O4 C23 H23A 109.0
C24 C23 H23A 109.0
O4 C23 H23B 109.0
C24 C23 H23B 109.0
H23A C23 H23B 107.8
C25 C24 C23 112.3(2)
C25 C24 C26 111.0(2)
C23 C24 C26 108.8(2)
C25 C24 H24 108.2
C23 C24 H24 108.2
C26 C24 H24 108.2
C24 C25 H25A 109.5
C24 C25 H25B 109.5
H25A C25 H25B 109.5
C24 C25 H25C 109.5
H25A C25 H25C 109.5
H25B C25 H25C 109.5
C24 C26 H26A 109.5
C24 C26 H26B 109.5
H26A C26 H26B 109.5
C24 C26 H26C 109.5
H26A C26 H26C 109.5
H26B C26 H26C 109.5
O5 C27 C28 108.95(18)
O5 C27 H27A 109.9
C28 C27 H27A 109.9
O5 C27 H27B 109.9
C28 C27 H27B 109.9
H27A C27 H27B 108.3
C27 C28 C30 107.9(2)
C27 C28 C29 111.62(19)
C30 C28 C29 111.2(2)
C27 C28 H28 108.7
C30 C28 H28 108.7
C29 C28 H28 108.7
C28 C29 H29A 109.5
C28 C29 H29B 109.5
H29A C29 H29B 109.5
C28 C29 H29C 109.5
H29A C29 H29C 109.5
H29B C29 H29C 109.5
C28 C30 H30A 109.5
C28 C30 H30B 109.5
H30A C30 H30B 109.5
C28 C30 H30C 109.5
H30A C30 H30C 109.5
H30B C30 H30C 109.5
C32 C31 O6 110.1(3)
C32 C31 H31A 109.6
O6 C31 H31A 109.6
C32 C31 H31B 109.6
O6 C31 H31B 109.6
H31A C31 H31B 108.2
C31 C32 C34 117.5(4)
C31 C32 C33 112.3(3)
C34 C32 C33 110.8(3)
C31 C32 H32 104.9
C34 C32 H32 104.9
C33 C32 H32 104.9
C32 C33 H33A 109.5
C32 C33 H33B 109.5
H33A C33 H33B 109.5
C32 C33 H33C 109.5
H33A C33 H33C 109.5
H33B C33 H33C 109.5
C32 C34 H34A 109.5
C32 C34 H34B 109.5
H34A C34 H34B 109.5
C32 C34 H34C 109.5
H34A C34 H34C 109.5
H34B C34 H34C 109.5
O8 C35 O7 124.7(2)
O8 C35 C36 118.5(2)
O7 C35 C36 116.8(2)
C37 C36 C35 124.7(2)
C37 C36 H36 117.6
C35 C36 H36 117.6
C36 C37 C38 123.4(2)
C36 C37 H37 118.3
C38 C37 H37 118.3
O10 C38 O9 123.9(2)
O10 C38 C37 121.2(2)
O9 C38 C37 114.8(2)
C35 O7 H1 110.2(18)
C38 O9 H9 114(2)

loop_
_geom_bond_atom_site_label_1
_geom_bond_atom_site_label_2
_geom_bond_distance
N1 C5 1.330(3)
N1 C1 1.348(3)
N1 H1 1.17(4)
N2 C6 1.367(3)
N2 C2 1.394(3)
N2 H2 0.87(3)
N3 C13 1.362(3)
N3 C15 1.402(3)
N3 H3 0.87(3)
N4 C18 1.326(3)
N4 C14 1.343(3)
O1 C6 1.218(3)
O2 C13 1.221(3)
O3 C10 1.363(3)
O3 C19 1.440(3)
O4 C12 1.358(3)
O4 C23 1.452(2)
O5 C3 1.345(3)
O5 C27 1.448(3)
O6 C16 1.345(3)
O6 C31 1.451(3)
C1 C2 1.382(3)
C1 H1A 0.9500
C2 C3 1.412(3)
C3 C4 1.386(3)
C4 C5 1.377(3)
C4 H4 0.9500
C5 H5 0.9500
C6 C7 1.499(3)
C7 C8 1.386(3)
C7 C12 1.408(3)
C8 C9 1.396(3)
C8 H8 0.9500
C9 C10 1.406(3)
C9 C13 1.496(3)
C10 C11 1.385(3)
C11 C12 1.388(3)
C11 H11 0.9500
C14 C15 1.381(3)
C14 H14 0.9500
C15 C16 1.408(3)
C16 C17 1.384(3)
C17 C18 1.380(4)
C17 H17 0.9500
C18 H18 0.9500
C19 C20 1.525(5)
C19 H19A 0.9900
C19 H19B 0.9900
C20 C22 1.460(6)
C20 C21 1.539(5)
C20 H20 1.0000
C21 H21A 0.9800
C21 H21B 0.9800
C21 H21C 0.9800
C22 H22A 0.9800
C22 H22B 0.9800
C22 H22C 0.9800
C23 C24 1.519(3)
C23 H23A 0.9900
C23 H23B 0.9900
C24 C25 1.515(4)
C24 C26 1.521(4)
C24 H24 1.0000
C25 H25A 0.9800
C25 H25B 0.9800
C25 H25C 0.9800
C26 H26A 0.9800
C26 H26B 0.9800
C26 H26C 0.9800
C27 C28 1.511(3)
C27 H27A 0.9900
C27 H27B 0.9900
C28 C30 1.525(3)
C28 C29 1.527(3)
C28 H28 1.0000
C29 H29A 0.9800
C29 H29B 0.9800
C29 H29C 0.9800
C30 H30A 0.9800
C30 H30B 0.9800
C30 H30C 0.9800
C31 C32 1.430(4)
C31 H31A 0.9900
C31 H31B 0.9900
C32 C34 1.454(6)
C32 C33 1.510(4)
C32 H32 1.0000
C33 H33A 0.9800
C33 H33B 0.9800
C33 H33C 0.9800
C34 H34A 0.9800
C34 H34B 0.9800
C34 H34C 0.9800
C35 O8 1.220(3)
C35 O7 1.281(3)
C35 C36 1.490(3)
C36 C37 1.314(3)
C36 H36 0.9500
C37 C38 1.487(3)
C37 H37 0.9500
C38 O10 1.205(3)
C38 O9 1.292(3)
O7 H1 1.37(4)
O9 H9 0.96(4)

loop_
_geom_hbond_atom_site_label_D
_geom_hbond_atom_site_label_H
_geom_hbond_atom_site_label_A
_geom_hbond_distance_DH
_geom_hbond_distance_HA
_geom_hbond_distance_DA
_geom_hbond_angle_DHA
_geom_hbond_site_symmetry_A
N2 H2 O4 0.87(3) 1.95(3) 2.659(2) 138(2) .
N3 H3 O3 0.87(3) 1.91(3) 2.632(2) 139(2) .
O9 H9 N4 0.96(4) 1.61(4) 2.564(3) 176(4) 3_656

loop_
_geom_torsion_atom_site_label_1
_geom_torsion_atom_site_label_2
_geom_torsion_atom_site_label_3
_geom_torsion_atom_site_label_4
_geom_torsion
C5 N1 C1 C2 0.7(3)
N1 C1 C2 N2 177.4(2)
N1 C1 C2 C3 -1.9(3)
C6 N2 C2 C1 -0.7(3)
C6 N2 C2 C3 178.70(19)
C27 O5 C3 C4 -0.7(3)
C27 O5 C3 C2 179.80(18)
C1 C2 C3 O5 -178.58(18)
N2 C2 C3 O5 2.0(3)
C1 C2 C3 C4 1.9(3)
N2 C2 C3 C4 -177.53(19)
O5 C3 C4 C5 179.9(2)
C2 C3 C4 C5 -0.7(3)
C1 N1 C5 C4 0.7(3)
C3 C4 C5 N1 -0.6(3)
C2 N2 C6 O1 3.3(3)
C2 N2 C6 C7 -177.60(18)
O1 C6 C7 C8 1.8(3)
N2 C6 C7 C8 -177.29(17)
O1 C6 C7 C12 -178.3(2)
N2 C6 C7 C12 2.7(3)
C12 C7 C8 C9 -1.4(3)
C6 C7 C8 C9 178.51(18)
C7 C8 C9 C10 -0.7(3)
C7 C8 C9 C13 -179.63(18)
C19 O3 C10 C11 -7.2(3)
C19 O3 C10 C9 173.1(2)
C8 C9 C10 O3 -178.79(18)
C13 C9 C10 O3 0.0(3)
C8 C9 C10 C11 1.5(3)
C13 C9 C10 C11 -179.6(2)
O3 C10 C11 C12 -179.9(2)
C9 C10 C11 C12 -0.3(3)
C23 O4 C12 C11 1.0(3)
C23 O4 C12 C7 -178.29(19)
C10 C11 C12 O4 178.7(2)
C10 C11 C12 C7 -1.9(3)
C8 C7 C12 O4 -177.94(18)
C6 C7 C12 O4 2.1(3)
C8 C7 C12 C11 2.7(3)
C6 C7 C12 C11 -177.2(2)
C15 N3 C13 O2 0.2(3)
C15 N3 C13 C9 -178.96(19)
C8 C9 C13 O2 -0.5(3)
C10 C9 C13 O2 -179.3(2)
C8 C9 C13 N3 178.68(18)
C10 C9 C13 N3 -0.2(3)
C18 N4 C14 C15 -0.4(3)
N4 C14 C15 N3 179.8(2)
N4 C14 C15 C16 -1.0(3)
C13 N3 C15 C14 -5.7(4)
C13 N3 C15 C16 175.1(2)
C31 O6 C16 C17 -4.4(4)
C31 O6 C16 C15 175.7(2)
C14 C15 C16 O6 -178.8(2)
N3 C15 C16 O6 0.4(3)
C14 C15 C16 C17 1.2(3)
N3 C15 C16 C17 -179.5(2)
O6 C16 C17 C18 179.9(2)
C15 C16 C17 C18 -0.1(4)
C14 N4 C18 C17 1.6(4)
C16 C17 C18 N4 -1.3(4)
C10 O3 C19 C20 109.3(3)
O3 C19 C20 C22 -62.8(4)
O3 C19 C20 C21 172.0(3)
C12 O4 C23 C24 -79.5(2)
O4 C23 C24 C25 -63.6(3)
O4 C23 C24 C26 173.1(2)
C3 O5 C27 C28 -175.42(18)
O5 C27 C28 C30 -173.71(19)
O5 C27 C28 C29 63.8(2)
C16 O6 C31 C32 163.9(3)
O6 C31 C32 C34 -55.5(5)
O6 C31 C32 C33 174.1(3)
O8 C35 C36 C37 -169.3(3)
O7 C35 C36 C37 9.8(4)
C35 C36 C37 C38 175.5(2)
C36 C37 C38 O10 -161.9(3)
C36 C37 C38 O9 15.7(4)
